data_7031585
loop_
_publ_author_name
'Wang, Kai'
'Zou, Hua-Hong'
'Chen, Zi-Lu'
'Zhang, Zhong'
'Sun, Wei-Yin'
'Liang, Fu-Pei'

_publ_section_title
;
 A series of 3D metal organic frameworks based on [24-MC-6] metallacrown
 clusters: structure, magnetic and luminescence properties.
;
_journal_issue 34
_journal_name_full 'Dalton transactions (Cambridge, England : 2003)'
_journal_page_first 12989
_journal_paper_doi 10.1039/c4dt01593b
_journal_volume 43
_journal_year 2014
_chemical_formula_moiety '0.13(C384 H192 O240 Zn48), 7(O)'
_chemical_formula_sum 'C48 H24 O37 Zn6'
_chemical_formula_weight 1585.08
_chemical_name_systematic 'Bruker APEX-II CCD'
_space_group_crystal_system cubic
_space_group_IT_number 206
_space_group_name_Hall '-I 2b 2c 3'
_space_group_name_H-M_alt 'I a -3'
_symmetry_Int_Tables_number 206
_symmetry_space_group_name_Hall '-I 2b 2c 3'
_symmetry_space_group_name_H-M 'I a -3'
_atom_sites_solution_primary direct
_audit_creation_date 2014-04-16
_audit_creation_method
;
Olex2 1.2
(compiled 2014.03.20 svn.r2914 for OlexSys, GUI svn.r4816)
;
_cell_angle_alpha 90
_cell_angle_beta 90
_cell_angle_gamma 90
_cell_formula_units_Z 8
_cell_length_a 22.283(5)
_cell_length_b 22.283(5)
_cell_length_c 22.283(5)
_cell_measurement_reflns_used 643
_cell_measurement_temperature 160.15
_cell_measurement_theta_max 25.03
_cell_measurement_theta_min 2.24
_cell_volume 11064(4)
_computing_molecular_graphics 'Olex2 (Dolomanov et al., 2009)'
_computing_publication_material 'Olex2 (Dolomanov et al., 2009)'
_computing_structure_refinement 'olex2.refine (Bourhis et al., 2013)'
_computing_structure_solution 'XS (Sheldrick, 2008)'
_diffrn_ambient_temperature 160.15
_diffrn_measured_fraction_theta_full 0.9842
_diffrn_measured_fraction_theta_max 0.9842
_diffrn_measurement_device_type 'Bruker APEX-II CCD'
_diffrn_measurement_method '\f and \w scans'
_diffrn_radiation_monochromator graphite
_diffrn_radiation_type 'Mo K\a'
_diffrn_radiation_wavelength 0.71073
_diffrn_reflns_av_R_equivalents 0.0943
_diffrn_reflns_av_unetI/netI 0.1057
_diffrn_reflns_limit_h_max 26
_diffrn_reflns_limit_h_min -10
_diffrn_reflns_limit_k_max 25
_diffrn_reflns_limit_k_min -11
_diffrn_reflns_limit_l_max 7
_diffrn_reflns_limit_l_min -28
_diffrn_reflns_number 6269
_diffrn_reflns_theta_full 25.1094
_diffrn_reflns_theta_max 25.11
_diffrn_reflns_theta_min 1.83
_diffrn_source_current 30.0
_diffrn_source_power 1.5
_diffrn_source_voltage 50.0
_diffrn_standards_number 0
_exptl_absorpt_coefficient_mu 2.671
_exptl_absorpt_correction_type none
_exptl_crystal_colour colourless
_exptl_crystal_colour_primary colourless
_exptl_crystal_density_diffrn 1.9030
_exptl_crystal_description block
_exptl_crystal_F_000 6322.9642
_exptl_crystal_size_max 0.11
_exptl_crystal_size_mid 0.11
_exptl_crystal_size_min 0.1
_refine_diff_density_max 1.0991
_refine_diff_density_min -1.1357
_refine_diff_density_rms 0.2859
_refine_ls_d_res_high 0.8374
_refine_ls_d_res_low 11.1414
_refine_ls_goodness_of_fit_ref 1.0098
_refine_ls_hydrogen_treatment mixed
_refine_ls_matrix_type full
_refine_ls_number_constraints 7
_refine_ls_number_parameters 135
_refine_ls_number_reflns 1622
_refine_ls_number_restraints 34
_refine_ls_restrained_S_all 0.9984
_refine_ls_R_factor_all 0.0814
_refine_ls_R_factor_gt 0.0436
_refine_ls_shift/su_max 0.0004
_refine_ls_shift/su_mean 0.0001
_refine_ls_structure_factor_coef Fsqd
_refine_ls_weighting_details 'w=1/[\s^2^(Fo^2^)+(0.0339P)^2^] where P=(Fo^2^+2Fc^2^)/3'
_refine_ls_weighting_scheme calc
_refine_ls_wR_factor_gt 0.0824
_refine_ls_wR_factor_ref 0.0969
_reflns_Friedel_coverage 0.0
_reflns_limit_h_max 15
_reflns_limit_h_min 0
_reflns_limit_k_max 26
_reflns_limit_k_min 2
_reflns_limit_l_max 26
_reflns_limit_l_min 0
_reflns_number_gt 1130
_reflns_number_total 1622
_reflns_threshold_expression I>=2u(I)
_cod_data_source_file c4dt01593b2.cif
_cod_data_source_block AA
_cod_depositor_comments 'Adding full bibliography for 7031582--7031585.cif.'
_cod_database_code 7031585
_olex2_refinement_description
;
1. Fixed Uiso
 At 1.2 times of:
  All C(H) groups
2. Rigid bond restraints
 C1, O1, C1, O2, C7, O5
 with sigma for 1-2 distances of 0.005 and sigma for 1-3 distances of 0.005
3. Uiso/Uaniso restraints and constraints
C1 \\sim O1 \\sim C1 \\sim O2 \\sim C7 \\sim O5: within 1.7A with sigma of
0.005 and sigma for terminal atoms of 0.01
Uanis(C6) \\sim Ueq: with sigma of 0.01 and sigma for terminal atoms of 0.02
Uanis(O1) \\sim Ueq: with sigma of 0.02 and sigma for terminal atoms of 0.04
Uanis(O1) = Uanis(O2)
4.a Aromatic/amide H refined with riding coordinates:
 C4(H2), C3(H3), C5(H1)
;

loop_
_space_group_symop_id
_space_group_symop_operation_xyz
1 x,y,z
2 z,x,y
3 y,z,x
4 -y,-z+1/2,x
5 z,-x,-y+1/2
6 -y+1/2,z,-x
7 -z,-x+1/2,y
8 -z+1/2,x,-y
9 y,-z,-x+1/2
10 x,-y,-z+1/2
11 -x+1/2,y,-z
12 -x,-y+1/2,z
13 -x,-y,-z
14 -z,-x,-y
15 -y,-z,-x
16 y,z-1/2,-x
17 -z,x,y-1/2
18 y-1/2,-z,x
19 z,x-1/2,-y
20 z-1/2,-x,y
21 -y,z,x-1/2
22 -x,y,z-1/2
23 x-1/2,-y,z
24 x,y-1/2,-z
25 x+1/2,y+1/2,z+1/2
26 z+1/2,x+1/2,y+1/2
27 y+1/2,z+1/2,x+1/2
28 -y+1/2,-z+1,x+1/2
29 z+1/2,-x+1/2,-y+1
30 -y+1,z+1/2,-x+1/2
31 -z+1/2,-x+1,y+1/2
32 -z+1,x+1/2,-y+1/2
33 y+1/2,-z+1/2,-x+1
34 x+1/2,-y+1/2,-z+1
35 -x+1,y+1/2,-z+1/2
36 -x+1/2,-y+1,z+1/2
37 -x+1/2,-y+1/2,-z+1/2
38 -z+1/2,-x+1/2,-y+1/2
39 -y+1/2,-z+1/2,-x+1/2
40 y+1/2,z,-x+1/2
41 -z+1/2,x+1/2,y
42 y,-z+1/2,x+1/2
43 z+1/2,x,-y+1/2
44 z,-x+1/2,y+1/2
45 -y+1/2,z+1/2,x
46 -x+1/2,y+1/2,z
47 x,-y+1/2,z+1/2
48 x+1/2,y,-z+1/2

loop_
_atom_site_label
_atom_site_type_symbol
_atom_site_fract_x
_atom_site_fract_y
_atom_site_fract_z
_atom_site_U_iso_or_equiv
_atom_site_adp_type
_atom_site_occupancy
_atom_site_site_symmetry_order
_atom_site_refinement_flags_posn
_atom_site_refinement_flags_adp
_atom_site_refinement_flags_occupancy
Zn1 Zn 0.31249(3) 0.37781(3) 0.75797(3) 0.0054(2) Uani 1.000000 1 . . .
O1 O 0.30980(15) 0.32138(14) 0.68376(15) 0.0072(6) Uani 1.000000 1 . U .
O3 O 0.31280(18) 0.44199(17) 0.68260(18) 0.0093(9) Uani 1.000000 1 . . .
O5 O 0.24186(16) 0.59766(15) 0.61321(16) 0.0100(8) Uani 1.000000 1 . U .
O2 O 0.25324(15) 0.27880(15) 0.61359(15) 0.0072(6) Uani 1.000000 1 . U .
O4 O 0.30678(15) 0.55409(14) 0.67766(15) 0.0075(8) Uani 1.000000 1 . . .
C1 C 0.2723(2) 0.3240(2) 0.6399(2) 0.0063(10) Uani 1.000000 1 . U .
C7 C 0.2670(2) 0.5532(2) 0.6354(2) 0.0095(12) Uani 1.000000 1 . U .
C8 C 0.2710(2) 0.4393(2) 0.6377(2) 0.0083(12) Uani 1.000000 1 . . .
C2 C 0.2508(2) 0.3837(2) 0.6172(2) 0.0070(12) Uani 1.000000 1 . . .
C4 C 0.1843(3) 0.4347(3) 0.5470(3) 0.0199(15) Uani 1.000000 1 . . .
H2 H 0.1550(3) 0.4329(3) 0.5161(3) 0.0239(18) Uiso 1.000000 1 R . .
C3 C 0.2074(2) 0.3827(2) 0.5714(2) 0.0107(13) Uani 1.000000 1 . . .
H3 H 0.1935(2) 0.3451(2) 0.5569(2) 0.0128(15) Uiso 1.000000 1 R . .
C6 C 0.2478(2) 0.4923(2) 0.6134(2) 0.0099(12) Uani 1.000000 1 . U .
C5 C 0.2046(2) 0.4898(2) 0.5682(2) 0.0110(13) Uani 1.000000 1 . . .
H1 H 0.1890(2) 0.5259(2) 0.5518(2) 0.0132(16) Uiso 1.000000 1 R . .
H4 H 0.316(3) 0.473(2) 0.690(2) 0.004(17) Uiso 1.000000 1 . . .
O6 O 0.5 0.5 0.5 0.34(3) Uani 1.000020 6 S T P
O8 O 0.4155(9) 0.5586(15) 0.531(3) 0.45(2) Uani 1.000000 1 . . .

loop_
_atom_site_aniso_label
_atom_site_aniso_U_11
_atom_site_aniso_U_22
_atom_site_aniso_U_33
_atom_site_aniso_U_12
_atom_site_aniso_U_13
_atom_site_aniso_U_23
Zn1 0.0042(3) 0.0066(3) 0.0055(3) 0.0013(3) -0.0000(3) 0.0005(3)
O1 0.0097(13) 0.0033(12) 0.0087(13) 0.0039(11) -0.0029(11) 0.0010(11)
O3 0.011(2) 0.003(2) 0.014(2) 0.0004(19) -0.0026(19) -0.002(2)
O5 0.015(2) 0.0020(18) 0.013(2) 0.0019(16) -0.0008(17) 0.0027(16)
O2 0.0097(13) 0.0033(12) 0.0087(13) 0.0039(11) -0.0029(11) 0.0010(11)
O4 0.0055(19) 0.0051(18) 0.012(2) 0.0004(17) -0.0040(17) -0.0028(17)
C1 0.007(2) 0.004(2) 0.008(2) 0.0012(17) 0.0016(16) 0.0008(17)
C7 0.011(3) 0.008(3) 0.010(3) 0.002(2) 0.003(2) 0.003(2)
C8 0.008(3) 0.012(3) 0.006(3) -0.003(3) -0.003(2) 0.004(2)
C2 0.007(3) 0.009(3) 0.005(3) -0.002(3) 0.000(2) 0.003(2)
C4 0.021(3) 0.018(3) 0.021(3) -0.004(3) -0.018(3) 0.006(3)
C3 0.018(3) 0.007(3) 0.007(3) 0.001(3) -0.006(3) -0.002(3)
C6 0.014(3) 0.002(3) 0.014(3) -0.002(2) 0.001(2) 0.002(2)
C5 0.014(3) 0.006(3) 0.013(3) 0.004(2) -0.007(3) 0.002(3)
O6 0.34(3) 0.34(3) 0.34(3) -0.153(18) -0.153(18) -0.153(18)
O8 0.42(3) 0.31(3) 0.62(7) -0.15(2) -0.30(5) -0.08(2)

loop_
_atom_type_symbol
_atom_type_scat_dispersion_real
_atom_type_scat_dispersion_imag
_atom_type_scat_Cromer_Mann_a1
_atom_type_scat_Cromer_Mann_a2
_atom_type_scat_Cromer_Mann_a3
_atom_type_scat_Cromer_Mann_a4
_atom_type_scat_Cromer_Mann_b1
_atom_type_scat_Cromer_Mann_b2
_atom_type_scat_Cromer_Mann_b3
_atom_type_scat_Cromer_Mann_b4
_atom_type_scat_Cromer_Mann_c
_atom_type_scat_source
_atom_type_scat_dispersion_source
H 0.00000 0.00000 0.49300 0.32291 0.14019 0.04081 10.51090 26.12570 3.14236 57.79970 0.0030380000826 'International Tables Volume C Table 6.1.1.4 (pp. 500-502)' 'Henke, Gullikson and Davis, At. Data and Nucl. Data Tables, 1993, 54, 2'
C 0.00347 0.00161 2.31000 1.02000 1.58860 0.86500 20.84390 10.20750 0.56870 51.65120 0.215599998832 'International Tables Volume C Table 6.1.1.4 (pp. 500-502)' 'Henke, Gullikson and Davis, At. Data and Nucl. Data Tables, 1993, 54, 2'
Zn 0.31207 1.46666 14.07430 7.03180 5.16520 2.41000 3.26550 0.23330 10.31630 58.70970 1.30410003662 'International Tables Volume C Table 6.1.1.4 (pp. 500-502)' 'Henke, Gullikson and Davis, At. Data and Nucl. Data Tables, 1993, 54, 2'
O 0.01158 0.00611 3.04850 2.28680 1.54630 0.86700 13.27710 5.70110 0.32390 32.90890 0.250800013542 'International Tables Volume C Table 6.1.1.4 (pp. 500-502)' 'Henke, Gullikson and Davis, At. Data and Nucl. Data Tables, 1993, 54, 2'

loop_
_geom_angle_atom_site_label_1
_geom_angle_atom_site_label_2
_geom_angle_atom_site_label_3
_geom_angle
_geom_angle_site_symmetry_1
_geom_angle_site_symmetry_3
O3 Zn1 O1 77.67(14) . .
O3 Zn1 O1 172.95(14) . 17_656
O5 Zn1 O1 95.18(14) 15_666 .
O5 Zn1 O1 91.79(14) 15_666 17_656
O5 Zn1 O3 86.21(15) 15_666 .
O2 Zn1 O1 89.26(13) 28 .
O2 Zn1 O1 98.26(14) 28 17_656
O2 Zn1 O3 84.44(14) 28 .
O2 Zn1 O5 168.56(14) 28 15_666
O4 Zn1 O1 169.32(13) 10_566 .
O4 Zn1 O1 93.75(13) 10_566 17_656
O4 Zn1 O3 92.98(14) 10_566 .
O4 Zn1 O5 89.26(14) 10_566 15_666
O4 Zn1 O2 84.66(13) 10_566 28
C1 O1 Zn1 126.5(3) . .
C1 O1 Zn1 122.4(3) . 16_556
C8 O3 Zn1 121.7(3) . .
H4 O3 Zn1 117(5) . .
H4 O3 C8 105(5) . .
C7 O5 Zn1 139.0(4) . 14_666
C1 O2 Zn1 138.2(3) . 29_455
C7 O4 Zn1 123.5(3) . 10_566
O2 C1 O1 122.9(5) . .
C2 C1 O1 120.2(5) . .
C2 C1 O2 116.9(5) . .
O4 C7 O5 125.9(5) . .
C6 C7 O5 117.5(5) . .
C6 C7 O4 116.5(5) . .
C2 C8 O3 119.9(5) . .
C6 C8 O3 119.9(5) . .
C6 C8 C2 120.3(5) . .
C8 C2 C1 125.0(5) . .
C3 C2 C1 116.7(5) . .
C3 C2 C8 118.2(5) . .
C3 C4 H2 120.5(3) . .
C5 C4 H2 120.5(3) . .
C5 C4 C3 119.0(5) . .
C4 C3 C2 122.0(5) . .
H3 C3 C2 119.0(3) . .
H3 C3 C4 119.0(3) . .
C8 C6 C7 122.0(5) . .
C5 C6 C7 117.9(5) . .
C5 C6 C8 120.1(5) . .
C6 C5 C4 120.4(5) . .
H1 C5 C4 119.8(3) . .
H1 C5 C6 119.8(3) . .

loop_
_geom_bond_atom_site_label_1
_geom_bond_atom_site_label_2
_geom_bond_distance
_geom_bond_site_symmetry_2
Zn1 O1 2.074(3) 17_656
Zn1 O1 2.078(3) .
Zn1 O3 2.206(4) .
Zn1 O5 2.012(3) 15_666
Zn1 O2 2.046(3) 28
Zn1 O4 2.092(3) 10_566
O1 C1 1.288(6) .
O3 C8 1.368(6) .
O3 H4 0.71(5) .
O5 C7 1.241(6) .
O2 C1 1.240(6) .
O4 C7 1.294(6) .
C1 C2 1.501(7) .
C7 C6 1.504(7) .
C8 C2 1.395(7) .
C8 C6 1.399(7) .
C2 C3 1.406(7) .
C4 H2 0.9500 .
C4 C3 1.379(7) .
C4 C5 1.392(7) .
C3 H3 0.9500 .
C6 C5 1.392(7) .
C5 H1 0.9500 .
